data_8102134
loop_
_publ_author_name
'Li, Shu-Ni'
'Wei, Xiao-Yun'
'Wang, Xiu-Hang'
'Hu, Man-Cheng'

_publ_section_title
;
Crystal structure of aqua(N,N'-disalicylideneethylenediamino)(nicotinato-
N)manganese(III), Mn(C~6~H~4~NO~2~)(C~16~H~14~N~2~O~2~)(H~2~O)
;
_journal_issue 3
_journal_name_full 'Zeitschrift f\"ur Kristallographie - New Crystal Structures'
_journal_page_first 241
_journal_page_last 242
_journal_volume 222
_journal_year 2007
_chemical_formula_moiety 'C22 H20 Mn N3 O5'
_chemical_formula_structural Mn(C6H4NO2)(C16H14N2O2)(H2O)
_chemical_formula_sum 'C22 H20 Mn N3 O5'
_chemical_formula_weight 461.35
_chemical_name_systematic
; 
aqua(N,N'-disalicylideneethylenediamino)(nicotinato-N)manganese(III)
;
_space_group_IT_number 14
_symmetry_cell_setting monoclinic
_symmetry_space_group_name_Hall '-P 2ybc'
_symmetry_space_group_name_H-M 'P 1 21/c 1'
_atom_sites_solution_hydrogens geom
_atom_sites_solution_primary direct
_atom_sites_solution_secondary difmap
_audit_creation_method SHELXL-97
_cell_angle_alpha 90.00
_cell_angle_beta 100.6640(10)
_cell_angle_gamma 90.00
_cell_formula_units_Z 4
_cell_length_a 6.5219(5)
_cell_length_b 17.7925(14)
_cell_length_c 17.3437(13)
_cell_measurement_reflns_used 2409
_cell_measurement_temperature 296(2)
_cell_measurement_theta_max 25.17
_cell_measurement_theta_min 2.39
_cell_volume 1977.8(3)
_computing_cell_refinement 'Bruker SMART'
_computing_data_collection 'Bruker SMART'
_computing_data_reduction 'Bruker SAINT'
_computing_molecular_graphics 'Bruker SHELXTL'
_computing_publication_material 'Bruker SHELXTL'
_computing_structure_refinement 'SHELXL-97 (Sheldrick, 1997)'
_computing_structure_solution 'SHELXS-97 (Sheldrick, 1990)'
_diffrn_ambient_temperature 296(2)
_diffrn_measured_fraction_theta_full 0.996
_diffrn_measured_fraction_theta_max 0.996
_diffrn_measurement_device_type 'Bruker SMART CCD'
_diffrn_measurement_method phi/omega
_diffrn_radiation_monochromator graphite
_diffrn_radiation_source 'fine-focus sealed tube'
_diffrn_radiation_type MoK\a
_diffrn_radiation_wavelength 0.71073
_diffrn_reflns_av_R_equivalents 0.0318
_diffrn_reflns_av_sigmaI/netI 0.0370
_diffrn_reflns_limit_h_max 7
_diffrn_reflns_limit_h_min -7
_diffrn_reflns_limit_k_max 21
_diffrn_reflns_limit_k_min -21
_diffrn_reflns_limit_l_max 20
_diffrn_reflns_limit_l_min -14
_diffrn_reflns_number 9918
_diffrn_reflns_theta_full 25.10
_diffrn_reflns_theta_max 25.10
_diffrn_reflns_theta_min 1.65
_exptl_absorpt_coefficient_mu 0.709
_exptl_absorpt_correction_T_max 0.8812
_exptl_absorpt_correction_T_min 0.8002
_exptl_absorpt_correction_type none
_exptl_absorpt_process_details multi-scan
_exptl_crystal_colour black
_exptl_crystal_density_diffrn 1.549
_exptl_crystal_density_method 'not measured'
_exptl_crystal_description block
_exptl_crystal_F_000 952
_exptl_crystal_size_max 0.33
_exptl_crystal_size_mid 0.23
_exptl_crystal_size_min 0.18
_refine_diff_density_max 0.453
_refine_diff_density_min -0.375
_refine_diff_density_rms 0.060
_refine_ls_extinction_coef 0.000359
_refine_ls_extinction_method SHELXL
_refine_ls_goodness_of_fit_ref 1.037
_refine_ls_hydrogen_treatment mixed
_refine_ls_matrix_type full
_refine_ls_number_parameters 258
_refine_ls_number_reflns 3521
_refine_ls_number_restraints 2
_refine_ls_restrained_S_all 1.037
_refine_ls_R_factor_all 0.0556
_refine_ls_R_factor_gt 0.0424
_refine_ls_shift/su_max 0.001
_refine_ls_shift/su_mean 0.000
_refine_ls_structure_factor_coef Fsqd
_refine_ls_weighting_details 'calc w=1/[\s^2^(Fo^2^)+(0.0580P)^2^+1.1304P] where P=(Fo^2^+2Fc^2^)/3'
_refine_ls_weighting_scheme calc
_refine_ls_wR_factor_gt 0.1080
_refine_ls_wR_factor_ref 0.1191
_reflns_number_gt 2807
_reflns_number_total 3521
_reflns_threshold_expression >2sigma(I)
_cod_data_source_file 1267-2022.cff
_cod_data_source_block xb1588m
_cod_depositor_comments
;
The following automatic conversions were performed:
'_symmetry_cell_setting' value 'Monoclinic' changed to 'monoclinic'
according to '/home/saulius/struct/CIF-dictionaries/cif_core.dic'
dictionary named 'cif_core.dic' version 2.4.1 from 2010-06-29.

Automatic conversion script
Id: cif_fix_enum 1555 2011-01-17 13:19:09Z saulius 
;
_cod_original_sg_symbol_Hall -P2ybc
_cod_original_sg_symbol_H-M P12(1)/c1
_cod_database_code 8102134

loop_
_symmetry_equiv_pos_as_xyz
'x, y, z'
'-x, y+1/2, -z+1/2'
'-x, -y, -z'
'x, -y-1/2, z-1/2'

loop_
_atom_site_label
_atom_site_type_symbol
_atom_site_fract_x
_atom_site_fract_y
_atom_site_fract_z
_atom_site_U_iso_or_equiv
_atom_site_adp_type
_atom_site_occupancy
_atom_site_symmetry_multiplicity
_atom_site_Wyckoff_symbol
_atom_site_calc_flag
_atom_site_refinement_flags
_atom_site_disorder_assembly
_atom_site_disorder_group
Mn1 Mn 0.99705(6) 0.86413(2) 0.15399(2) 0.03053(17) Uani 1 4 e d . . .
N1 N 0.7537(3) 0.85590(13) 0.06756(13) 0.0323(5) Uani 1 4 e d . . .
N2 N 0.8237(3) 0.94470(13) 0.18947(13) 0.0342(5) Uani 1 4 e d . . .
N3 N 0.8613(4) 0.77146(14) 0.22735(14) 0.0389(6) Uani 1 4 e d . . .
O1 O 1.1437(3) 0.78935(11) 0.11009(11) 0.0394(5) Uani 1 4 e d . . .
O2 O 1.2173(3) 0.88242(11) 0.23851(11) 0.0364(5) Uani 1 4 e d . . .
O3 O 1.1292(3) 0.95073(13) 0.08265(13) 0.0377(5) Uani 1 4 e d D . .
H3A H 1.109(5) 0.9368(18) 0.0368(8) 0.047(10) Uiso 1 4 e d D . .
H3B H 1.092(5) 0.9945(8) 0.082(2) 0.050(11) Uiso 1 4 e d D . .
O4 O 1.0381(4) 0.58966(12) 0.43056(12) 0.0552(6) Uani 1 4 e d . . .
O5 O 1.2907(4) 0.64869(16) 0.38592(16) 0.0719(8) Uani 1 4 e d . . .
C1 C 1.0670(3) 0.73986(9) 0.05325(10) 0.0370(7) Uani 1 4 e d G . .
C2 C 1.2034(2) 0.68392(11) 0.03843(12) 0.0492(8) Uani 1 4 e d G . .
H2 H 1.3378 0.6817 0.0679 0.059 Uiso 1 4 e calc R . .
C3 C 1.1389(3) 0.63138(10) -0.02037(13) 0.0544(9) Uani 1 4 e d G . .
H3 H 1.2301 0.5940 -0.0303 0.065 Uiso 1 4 e calc R . .
C4 C 0.9380(3) 0.63477(10) -0.06434(11) 0.0536(9) Uani 1 4 e d G . .
H4 H 0.8948 0.5996 -0.1037 0.064 Uiso 1 4 e calc R . .
C5 C 0.8016(2) 0.69071(11) -0.04953(11) 0.0480(8) Uani 1 4 e d G . .
H5 H 0.6672 0.6930 -0.0790 0.058 Uiso 1 4 e calc R . .
C6 C 0.8661(2) 0.74325(9) 0.00927(11) 0.0363(7) Uani 1 4 e d G . .
C7 C 0.7215(4) 0.80366(17) 0.01579(16) 0.0362(7) Uani 1 4 e d . . .
H7 H 0.5964 0.8046 -0.0201 0.043 Uiso 1 4 e calc R . .
C8 C 0.6126(4) 0.92125(17) 0.06164(17) 0.0404(7) Uani 1 4 e d . . .
H8A H 0.4734 0.9069 0.0357 0.049 Uiso 1 4 e calc R . .
H8B H 0.6622 0.9608 0.0312 0.049 Uiso 1 4 e calc R . .
C9 C 0.6080(4) 0.94887(18) 0.14347(18) 0.0436(8) Uani 1 4 e d . . .
H9A H 0.5579 1.0003 0.1418 0.052 Uiso 1 4 e calc R . .
H9B H 0.5152 0.9178 0.1676 0.052 Uiso 1 4 e calc R . .
C10 C 0.8865(5) 0.99313(17) 0.24333(17) 0.0390(7) Uani 1 4 e d . . .
H10 H 0.7928 1.0304 0.2514 0.047 Uiso 1 4 e calc R . .
C11 C 1.0910(2) 0.99452(11) 0.29259(11) 0.0395(7) Uani 1 4 e d G . .
C12 C 1.1319(3) 1.05291(10) 0.34648(12) 0.0517(8) Uani 1 4 e d G . .
H12 H 1.0283 1.0878 0.3507 0.062 Uiso 1 4 e calc R . .
C13 C 1.3275(4) 1.05916(11) 0.39408(12) 0.0611(10) Uani 1 4 e d G . .
H13 H 1.3549 1.0982 0.4301 0.073 Uiso 1 4 e calc R . .
C14 C 1.4822(3) 1.00701(13) 0.38779(11) 0.0561(9) Uani 1 4 e d G . .
H14 H 1.6131 1.0112 0.4196 0.067 Uiso 1 4 e calc R . .
C15 C 1.4413(3) 0.94861(11) 0.33390(12) 0.0456(8) Uani 1 4 e d G . .
H15 H 1.5449 0.9137 0.3297 0.055 Uiso 1 4 e calc R . .
C16 C 1.2457(3) 0.94236(9) 0.28630(10) 0.0362(7) Uani 1 4 e d G . .
C17 C 0.6609(5) 0.75104(18) 0.21799(19) 0.0471(8) Uani 1 4 e d . . .
H17 H 0.5637 0.7764 0.1811 0.057 Uiso 1 4 e calc R . .
C18 C 0.5920(5) 0.6939(2) 0.2607(2) 0.0539(9) Uani 1 4 e d . . .
H18 H 0.4510 0.6817 0.2528 0.065 Uiso 1 4 e calc R . .
C19 C 0.7331(5) 0.65565(18) 0.31481(19) 0.0465(8) Uani 1 4 e d . . .
H19 H 0.6888 0.6169 0.3438 0.056 Uiso 1 4 e calc R . .
C20 C 0.9428(5) 0.67498(16) 0.32620(16) 0.0367(7) Uani 1 4 e d . . .
C21 C 0.9980(5) 0.73320(16) 0.28099(16) 0.0376(7) Uani 1 4 e d . . .
H21 H 1.1379 0.7467 0.2881 0.045 Uiso 1 4 e calc R . .
C22 C 1.1071(5) 0.63478(16) 0.38577(17) 0.0412(7) Uani 1 4 e d . . .

loop_
_atom_site_aniso_label
_atom_site_aniso_U_11
_atom_site_aniso_U_22
_atom_site_aniso_U_33
_atom_site_aniso_U_23
_atom_site_aniso_U_13
_atom_site_aniso_U_12
Mn1 0.0265(3) 0.0319(3) 0.0317(3) -0.00068(17) 0.00158(18) 0.00339(17)
N1 0.0257(12) 0.0366(14) 0.0339(13) 0.0011(10) 0.0037(10) 0.0027(10)
N2 0.0289(12) 0.0359(14) 0.0390(13) -0.0010(11) 0.0092(10) 0.0007(10)
N3 0.0330(13) 0.0390(15) 0.0435(14) 0.0053(11) 0.0042(11) -0.0024(11)
O1 0.0325(10) 0.0403(12) 0.0431(12) -0.0054(9) 0.0008(9) 0.0087(9)
O2 0.0315(10) 0.0395(12) 0.0354(11) -0.0031(9) -0.0010(8) 0.0014(8)
O3 0.0358(11) 0.0385(14) 0.0382(13) 0.0019(10) 0.0057(9) 0.0036(10)
O4 0.0864(17) 0.0388(13) 0.0395(12) 0.0080(10) 0.0095(12) -0.0104(12)
O5 0.0489(15) 0.090(2) 0.0728(18) 0.0376(15) 0.0014(13) 0.0026(14)
C1 0.0395(16) 0.0359(17) 0.0362(16) 0.0006(13) 0.0087(13) 0.0051(13)
C2 0.0445(18) 0.048(2) 0.053(2) -0.0085(16) 0.0035(15) 0.0162(15)
C3 0.061(2) 0.044(2) 0.057(2) -0.0109(16) 0.0089(18) 0.0180(16)
C4 0.068(2) 0.041(2) 0.050(2) -0.0157(15) 0.0077(18) 0.0016(16)
C5 0.0500(19) 0.047(2) 0.0429(18) -0.0044(15) -0.0023(15) -0.0013(15)
C6 0.0394(16) 0.0331(16) 0.0361(16) 0.0008(12) 0.0059(13) 0.0007(12)
C7 0.0285(14) 0.0436(18) 0.0343(16) 0.0038(13) 0.0005(12) -0.0007(12)
C8 0.0289(15) 0.0424(18) 0.0478(18) 0.0014(14) 0.0012(13) 0.0086(13)
C9 0.0291(15) 0.0477(19) 0.0534(19) -0.0070(15) 0.0059(13) 0.0071(13)
C10 0.0426(17) 0.0356(17) 0.0422(17) 0.0001(14) 0.0168(13) 0.0037(13)
C11 0.0468(17) 0.0366(17) 0.0368(16) -0.0009(13) 0.0125(13) -0.0064(14)
C12 0.062(2) 0.044(2) 0.052(2) -0.0082(16) 0.0190(17) -0.0071(16)
C13 0.076(3) 0.058(2) 0.050(2) -0.0194(17) 0.0120(19) -0.025(2)
C14 0.054(2) 0.064(2) 0.047(2) -0.0099(17) 0.0000(16) -0.0186(18)
C15 0.0412(17) 0.053(2) 0.0410(17) -0.0017(15) 0.0039(14) -0.0080(15)
C16 0.0412(16) 0.0365(16) 0.0310(15) 0.0039(12) 0.0070(12) -0.0072(13)
C17 0.0392(17) 0.049(2) 0.0506(19) 0.0059(15) 0.0016(14) -0.0018(15)
C18 0.0334(17) 0.062(2) 0.066(2) 0.0026(18) 0.0097(16) -0.0085(16)
C19 0.0496(19) 0.0441(19) 0.0480(19) 0.0021(15) 0.0145(15) -0.0096(15)
C20 0.0444(17) 0.0315(16) 0.0350(16) -0.0010(12) 0.0098(13) -0.0011(13)
C21 0.0365(16) 0.0380(17) 0.0383(16) 0.0025(13) 0.0070(13) -0.0018(13)
C22 0.055(2) 0.0318(17) 0.0373(17) 0.0040(13) 0.0090(15) -0.0021(14)

loop_
_atom_type_symbol
_atom_type_description
_atom_type_scat_dispersion_real
_atom_type_scat_dispersion_imag
_atom_type_scat_source
C C 0.0033 0.0016 'International Tables Vol C Tables 4.2.6.8 and 6.1.1.4'
H H 0.0000 0.0000 'International Tables Vol C Tables 4.2.6.8 and 6.1.1.4'
N N 0.0061 0.0033 'International Tables Vol C Tables 4.2.6.8 and 6.1.1.4'
O O 0.0106 0.0060 'International Tables Vol C Tables 4.2.6.8 and 6.1.1.4'
Mn Mn 0.3368 0.7283 'International Tables Vol C Tables 4.2.6.8 and 6.1.1.4'

loop_
_geom_angle_atom_site_label_1
_geom_angle_atom_site_label_2
_geom_angle_atom_site_label_3
_geom_angle
_geom_angle_site_symmetry_1
_geom_angle_site_symmetry_3
_geom_angle_publ_flag
O1 Mn1 O2 93.77(8) . . yes
O1 Mn1 N1 92.16(9) . . yes
O2 Mn1 N1 173.70(9) . . yes
O1 Mn1 N2 174.05(9) . . yes
O2 Mn1 N2 91.72(9) . . yes
N1 Mn1 N2 82.27(9) . . yes
O1 Mn1 O3 89.23(9) . . yes
O2 Mn1 O3 89.71(8) . . yes
N1 Mn1 O3 88.23(9) . . yes
N2 Mn1 O3 88.51(9) . . yes
O1 Mn1 N3 89.63(9) . . yes
O2 Mn1 N3 90.54(8) . . yes
N1 Mn1 N3 91.63(9) . . yes
N2 Mn1 N3 92.60(9) . . yes
O3 Mn1 N3 178.85(8) . . yes
C7 N1 C8 120.2(2) . . ?
C7 N1 Mn1 126.1(2) . . ?
C8 N1 Mn1 113.42(17) . . ?
C10 N2 C9 120.1(2) . . ?
C10 N2 Mn1 125.9(2) . . ?
C9 N2 Mn1 113.91(18) . . ?
C17 N3 C21 117.0(3) . . ?
C17 N3 Mn1 125.6(2) . . ?
C21 N3 Mn1 117.40(18) . . ?
C1 O1 Mn1 127.69(14) . . ?
C16 O2 Mn1 128.08(15) . . ?
Mn1 O3 H3A 109(2) . . ?
Mn1 O3 H3B 121(2) . . ?
H3A O3 H3B 107(3) . . ?
O1 C1 C2 116.10(14) . . ?
O1 C1 C6 123.89(14) . . ?
C2 C1 C6 120.0 . . ?
C3 C2 C1 120.0 . . ?
C3 C2 H2 120.0 . . ?
C1 C2 H2 120.0 . . ?
C4 C3 C2 120.0 . . ?
C4 C3 H3 120.0 . . ?
C2 C3 H3 120.0 . . ?
C3 C4 C5 120.0 . . ?
C3 C4 H4 120.0 . . ?
C5 C4 H4 120.0 . . ?
C6 C5 C4 120.0 . . ?
C6 C5 H5 120.0 . . ?
C4 C5 H5 120.0 . . ?
C5 C6 C1 120.0 . . ?
C5 C6 C7 116.31(16) . . ?
C1 C6 C7 123.43(16) . . ?
N1 C7 C6 124.6(2) . . ?
N1 C7 H7 117.7 . . ?
C6 C7 H7 117.7 . . ?
N1 C8 C9 108.2(2) . . ?
N1 C8 H8A 110.1 . . ?
C9 C8 H8A 110.1 . . ?
N1 C8 H8B 110.1 . . ?
C9 C8 H8B 110.1 . . ?
H8A C8 H8B 108.4 . . ?
N2 C9 C8 107.9(2) . . ?
N2 C9 H9A 110.1 . . ?
C8 C9 H9A 110.1 . . ?
N2 C9 H9B 110.1 . . ?
C8 C9 H9B 110.1 . . ?
H9A C9 H9B 108.4 . . ?
N2 C10 C11 125.3(3) . . ?
N2 C10 H10 117.3 . . ?
C11 C10 H10 117.3 . . ?
C12 C11 C16 120.0 . . ?
C12 C11 C10 116.86(17) . . ?
C16 C11 C10 123.11(17) . . ?
C13 C12 C11 120.0 . . ?
C13 C12 H12 120.0 . . ?
C11 C12 H12 120.0 . . ?
C12 C13 C14 120.0 . . ?
C12 C13 H13 120.0 . . ?
C14 C13 H13 120.0 . . ?
C15 C14 C13 120.0 . . ?
C15 C14 H14 120.0 . . ?
C13 C14 H14 120.0 . . ?
C14 C15 C16 120.0 . . ?
C14 C15 H15 120.0 . . ?
C16 C15 H15 120.0 . . ?
O2 C16 C15 115.90(14) . . ?
O2 C16 C11 124.04(14) . . ?
C15 C16 C11 120.0 . . ?
N3 C17 C18 122.9(3) . . ?
N3 C17 H17 118.6 . . ?
C18 C17 H17 118.6 . . ?
C19 C18 C17 119.3(3) . . ?
C19 C18 H18 120.3 . . ?
C17 C18 H18 120.3 . . ?
C18 C19 C20 119.6(3) . . ?
C18 C19 H19 120.2 . . ?
C20 C19 H19 120.2 . . ?
C21 C20 C19 117.2(3) . . ?
C21 C20 C22 120.8(3) . . ?
C19 C20 C22 122.1(3) . . ?
N3 C21 C20 124.1(3) . . ?
N3 C21 H21 118.0 . . ?
C20 C21 H21 118.0 . . ?
O5 C22 O4 126.2(3) . . ?
O5 C22 C20 118.2(3) . . ?
O4 C22 C20 115.6(3) . . ?

loop_
_geom_bond_atom_site_label_1
_geom_bond_atom_site_label_2
_geom_bond_distance
_geom_bond_site_symmetry_2
_geom_bond_publ_flag
Mn1 O1 1.8798(19) . yes
Mn1 O2 1.8813(18) . yes
Mn1 N1 1.977(2) . yes
Mn1 N2 1.992(2) . yes
Mn1 O3 2.246(2) . yes
Mn1 N3 2.353(2) . yes
N1 C7 1.282(4) . ?
N1 C8 1.474(3) . ?
N2 C10 1.281(4) . ?
N2 C9 1.485(3) . ?
N3 C17 1.337(4) . ?
N3 C21 1.348(3) . ?
O1 C1 1.347(2) . ?
O2 C16 1.342(2) . ?
O3 H3A 0.820(10) . ?
O3 H3B 0.816(10) . ?
O4 C22 1.257(4) . ?
O5 C22 1.222(4) . ?
C1 C2 1.3900 . ?
C1 C6 1.3900 . ?
C2 C3 1.3900 . ?
C2 H2 0.9300 . ?
C3 C4 1.3900 . ?
C3 H3 0.9300 . ?
C4 C5 1.3900 . ?
C4 H4 0.9300 . ?
C5 C6 1.3900 . ?
C5 H5 0.9300 . ?
C6 C7 1.448(3) . ?
C7 H7 0.9300 . ?
C8 C9 1.507(4) . ?
C8 H8A 0.9700 . ?
C8 H8B 0.9700 . ?
C9 H9A 0.9700 . ?
C9 H9B 0.9700 . ?
C10 C11 1.445(3) . ?
C10 H10 0.9300 . ?
C11 C12 1.3900 . ?
C11 C16 1.3900 . ?
C12 C13 1.3900 . ?
C12 H12 0.9300 . ?
C13 C14 1.3900 . ?
C13 H13 0.9300 . ?
C14 C15 1.3900 . ?
C14 H14 0.9300 . ?
C15 C16 1.3900 . ?
C15 H15 0.9300 . ?
C17 C18 1.381(4) . ?
C17 H17 0.9300 . ?
C18 C19 1.368(4) . ?
C18 H18 0.9300 . ?
C19 C20 1.389(4) . ?
C19 H19 0.9300 . ?
C20 C21 1.386(4) . ?
C20 C22 1.522(4) . ?
C21 H21 0.9300 . ?

loop_
_geom_hbond_atom_site_label_D
_geom_hbond_atom_site_label_H
_geom_hbond_atom_site_label_A
_geom_hbond_distance_DH
_geom_hbond_distance_HA
_geom_hbond_distance_DA
_geom_hbond_angle_DHA
_geom_hbond_site_symmetry_A
_geom_hbond_publ_flag
O3 H3B O4 0.815(17) 1.89(2) 2.695(3) 170(4) 2_755 yes
O3 H3A O4 0.820(16) 1.875(16) 2.692(3) 174(3) 4_575 yes
C7 H7 O5 0.93 2.47 3.368(4) 161 4_475 yes
C9 H9B O2 0.97 2.56 3.487(3) 159 1_455 yes
C12 H12 Cg1 0.93 3.2540 3.8722 125.78 2_755 yes
C3 H3 Cg2 0.93 2.8862 3.6286 137.78 4_575 yes

loop_
_geom_torsion_atom_site_label_1
_geom_torsion_atom_site_label_2
_geom_torsion_atom_site_label_3
_geom_torsion_atom_site_label_4
_geom_torsion
_geom_torsion_site_symmetry_1
_geom_torsion_site_symmetry_2
_geom_torsion_site_symmetry_3
_geom_torsion_site_symmetry_4
_geom_torsion_publ_flag
O1 Mn1 N1 C7 12.2(2) . . . . ?
N2 Mn1 N1 C7 -169.9(2) . . . . ?
O3 Mn1 N1 C7 101.4(2) . . . . ?
N3 Mn1 N1 C7 -77.5(2) . . . . ?
O1 Mn1 N1 C8 -162.10(19) . . . . ?
N2 Mn1 N1 C8 15.80(19) . . . . ?
O3 Mn1 N1 C8 -72.94(19) . . . . ?
N3 Mn1 N1 C8 108.20(19) . . . . ?
O2 Mn1 N2 C10 10.2(2) . . . . ?
N1 Mn1 N2 C10 -167.9(3) . . . . ?
O3 Mn1 N2 C10 -79.5(2) . . . . ?
N3 Mn1 N2 C10 100.8(2) . . . . ?
O2 Mn1 N2 C9 -173.9(2) . . . . ?
N1 Mn1 N2 C9 8.00(19) . . . . ?
O3 Mn1 N2 C9 96.42(19) . . . . ?
N3 Mn1 N2 C9 -83.3(2) . . . . ?
O1 Mn1 N3 C17 -113.3(3) . . . . ?
O2 Mn1 N3 C17 153.0(3) . . . . ?
N1 Mn1 N3 C17 -21.1(3) . . . . ?
N2 Mn1 N3 C17 61.2(3) . . . . ?
O1 Mn1 N3 C21 63.5(2) . . . . ?
O2 Mn1 N3 C21 -30.2(2) . . . . ?
N1 Mn1 N3 C21 155.7(2) . . . . ?
N2 Mn1 N3 C21 -122.0(2) . . . . ?
O2 Mn1 O1 C1 167.1(2) . . . . ?
N1 Mn1 O1 C1 -15.1(2) . . . . ?
O3 Mn1 O1 C1 -103.3(2) . . . . ?
N3 Mn1 O1 C1 76.5(2) . . . . ?
O1 Mn1 O2 C16 162.61(19) . . . . ?
N2 Mn1 O2 C16 -15.1(2) . . . . ?
O3 Mn1 O2 C16 73.40(19) . . . . ?
N3 Mn1 O2 C16 -107.7(2) . . . . ?
Mn1 O1 C1 C2 -171.88(13) . . . . ?
Mn1 O1 C1 C6 9.5(3) . . . . ?
O1 C1 C2 C3 -178.65(19) . . . . ?
C6 C1 C2 C3 0.0 . . . . ?
C1 C2 C3 C4 0.0 . . . . ?
C2 C3 C4 C5 0.0 . . . . ?
C3 C4 C5 C6 0.0 . . . . ?
C4 C5 C6 C1 0.0 . . . . ?
C4 C5 C6 C7 174.3(2) . . . . ?
O1 C1 C6 C5 178.5(2) . . . . ?
C2 C1 C6 C5 0.0 . . . . ?
O1 C1 C6 C7 4.6(2) . . . . ?
C2 C1 C6 C7 -173.9(2) . . . . ?
C8 N1 C7 C6 170.3(2) . . . . ?
Mn1 N1 C7 C6 -3.7(4) . . . . ?
C5 C6 C7 N1 178.5(2) . . . . ?
C1 C6 C7 N1 -7.4(4) . . . . ?
C7 N1 C8 C9 149.7(3) . . . . ?
Mn1 N1 C8 C9 -35.6(3) . . . . ?
C10 N2 C9 C8 147.2(3) . . . . ?
Mn1 N2 C9 C8 -28.9(3) . . . . ?
N1 C8 C9 N2 40.3(3) . . . . ?
C9 N2 C10 C11 179.2(3) . . . . ?
Mn1 N2 C10 C11 -5.2(4) . . . . ?
N2 C10 C11 C12 178.3(2) . . . . ?
N2 C10 C11 C16 0.4(4) . . . . ?
C16 C11 C12 C13 0.0 . . . . ?
C10 C11 C12 C13 -178.0(2) . . . . ?
C11 C12 C13 C14 0.0 . . . . ?
C12 C13 C14 C15 0.0 . . . . ?
C13 C14 C15 C16 0.0 . . . . ?
Mn1 O2 C16 C15 -167.73(13) . . . . ?
Mn1 O2 C16 C11 15.2(3) . . . . ?
C14 C15 C16 O2 -177.16(19) . . . . ?
C14 C15 C16 C11 0.0 . . . . ?
C12 C11 C16 O2 176.9(2) . . . . ?
C10 C11 C16 O2 -5.3(3) . . . . ?
C12 C11 C16 C15 0.0 . . . . ?
C10 C11 C16 C15 177.8(2) . . . . ?
C21 N3 C17 C18 0.4(5) . . . . ?
Mn1 N3 C17 C18 177.2(2) . . . . ?
N3 C17 C18 C19 -0.5(5) . . . . ?
C17 C18 C19 C20 0.4(5) . . . . ?
C18 C19 C20 C21 -0.1(5) . . . . ?
C18 C19 C20 C22 179.7(3) . . . . ?
C17 N3 C21 C20 -0.1(4) . . . . ?
Mn1 N3 C21 C20 -177.2(2) . . . . ?
C19 C20 C21 N3 -0.1(4) . . . . ?
C22 C20 C21 N3 -179.8(3) . . . . ?
C21 C20 C22 O5 -8.9(4) . . . . ?
C19 C20 C22 O5 171.4(3) . . . . ?
C21 C20 C22 O4 171.2(3) . . . . ?
C19 C20 C22 O4 -8.5(4) . . . . ?
